data_7247722
loop_
_publ_author_name
'Madhesiya, Avinash'
'Dash, Sibananda G.'
'Gupta, Princi'
'Akhir, Abdul'
'Saxena, Deepanshi'
'Maitra, Rahul'
'Chopra, Sidharth'
'Thakur, Tejender S.'

_publ_section_title
;
 Development of new multicomponent crystals of the antifungal drug
 tioconazole and the assessment of their biopharmaceutical attributes
;
_journal_issue 48
_journal_name_full CrystEngComm
_journal_page_first 6758
_journal_page_last 6776
_journal_paper_doi 10.1039/D3CE00948C
_journal_volume 25
_journal_year 2023
_chemical_formula_moiety 'C16 H14 Cl3 N2 O S, C4 H3 O4, O'
_chemical_formula_sum 'C20 H17 Cl3 N2 O6 S'
_chemical_formula_weight 519.77
_chemical_name_common 'Tioconazole-Fumerate salt monohydrate'
_space_group_crystal_system triclinic
_space_group_IT_number 2
_space_group_name_Hall '-P 1'
_space_group_name_H-M_alt 'P -1'
_atom_sites_solution_hydrogens mixed
_atom_sites_solution_primary direct
_atom_sites_solution_secondary direct
_audit_creation_method SHELXL-2018/3
_audit_update_record
;
2023-07-31 deposited with the CCDC.	2023-11-14 downloaded from the CCDC.
;
_cell_angle_alpha 94.572(2)
_cell_angle_beta 98.318(2)
_cell_angle_gamma 94.709(3)
_cell_formula_units_Z 2
_cell_length_a 7.4874(2)
_cell_length_b 8.0833(3)
_cell_length_c 19.8791(5)
_cell_measurement_reflns_used 13045
_cell_measurement_temperature 293(2)
_cell_measurement_theta_max 71.9910
_cell_measurement_theta_min 2.2500
_cell_volume 1181.34(6)
_computing_cell_refinement 'CrysAlisPro 1.171.41.93a (Rigaku OD, 2020)'
_computing_data_collection 'CrystalClear-SM Expert 2.1 b28 (Rigaku, 2013)'
_computing_data_reduction 'CrysAlisPro 1.171.41.93a (Rigaku OD, 2020)'
_computing_molecular_graphics 'Ortep for Windows (Farrugia, 2012)'
_computing_publication_material 'WinGX publication routines (Farrugia, 2012)'
_computing_structure_refinement 'SHELXL-2018/3 (Sheldrick, 2018)'
_computing_structure_solution 'SHELXS-2013/1 (Sheldrick, 2008)'
_diffrn_ambient_temperature 293(2)
_diffrn_detector CCD
_diffrn_detector_area_resol_mean 28.5714
_diffrn_measured_fraction_theta_full 0.962
_diffrn_measured_fraction_theta_max 0.934
_diffrn_measurement_details
;
List of Runs (angles in degrees, time in seconds):

  # Type    Start    End  Width  t~exp~   \w     \q     \k     \f   Frames
#--------------------------------------------------------------------------
  1  \w   -130.00 -10.00   1.00    4.00    --  -40.00 -72.00   0.00  120
  2  \w   -130.00 -10.00   1.00    4.00    --  -40.00 -72.00  70.00  120
  3  \w   -130.00 -10.00   1.00    4.00    --  -40.00 -72.00 140.00  120
  4  \w   -130.00 -10.00   1.00    4.00    --  -40.00 -72.00 210.00  120
  5  \w   -130.00 -10.00   1.00    4.00    --  -40.00 -72.00 280.00  120
  6  \w   -130.00  50.00   1.00    4.00    --  -40.00   0.00   0.00  180
  7  \w   -100.00  20.00   1.00    4.00    --  -70.00  72.00   0.00  120
  8  \w   -100.00  20.00   1.00    4.00    --  -70.00  72.00  70.00  120
  9  \w   -100.00  20.00   1.00    4.00    --  -70.00  72.00 140.00  120
 10  \w   -100.00  20.00   1.00    4.00    --  -70.00  72.00 210.00  120
 11  \w   -100.00  20.00   1.00    4.00    --  -70.00  72.00 280.00  120
 12  \w   -160.00  20.00   1.00    4.00    --  -70.00   0.00   0.00  180
 13  \w   -190.00 -70.00   1.00    4.00    -- -100.00 -72.00   0.00  120
 14  \w   -190.00 -70.00   1.00    4.00    -- -100.00 -72.00  70.00  120
 15  \w   -190.00 -70.00   1.00    4.00    -- -100.00 -72.00 140.00  120
 16  \w   -190.00 -70.00   1.00    4.00    -- -100.00 -72.00 210.00  120
 17  \w   -190.00 -70.00   1.00    4.00    -- -100.00 -72.00 280.00  120
 18  \w   -130.00 -10.00   1.00    4.00    -- -100.00  72.00   0.00  120
 19  \w   -130.00 -10.00   1.00    4.00    -- -100.00  72.00  70.00  120
 20  \w   -130.00 -10.00   1.00    4.00    -- -100.00  72.00 140.00  120
 21  \w   -130.00 -10.00   1.00    4.00    -- -100.00  72.00 210.00  120
 22  \w   -130.00 -10.00   1.00    4.00    -- -100.00  72.00 280.00  120
 23  \w   -190.00 -10.00   1.00    4.00    -- -100.00   0.00   0.00  180
;
_diffrn_measurement_device
;
AFC12 (Right): Kappa 3 circle
;
_diffrn_measurement_device_type
;
Rigaku Saturn724+ (4x4 bin mode)
;
_diffrn_measurement_method 'profile data from \w-scans'
_diffrn_measurement_specimen_support Loop
_diffrn_radiation_monochromator Confocal
_diffrn_radiation_type CuK\a
_diffrn_radiation_wavelength 1.54184
_diffrn_reflns_av_R_equivalents 0.1204
_diffrn_reflns_av_unetI/netI 0.0639
_diffrn_reflns_Laue_measured_fraction_full 0.962
_diffrn_reflns_Laue_measured_fraction_max 0.934
_diffrn_reflns_limit_h_max 9
_diffrn_reflns_limit_h_min -9
_diffrn_reflns_limit_k_max 9
_diffrn_reflns_limit_k_min -9
_diffrn_reflns_limit_l_max 24
_diffrn_reflns_limit_l_min -24
_diffrn_reflns_number 23733
_diffrn_reflns_point_group_measured_fraction_full 0.962
_diffrn_reflns_point_group_measured_fraction_max 0.934
_diffrn_reflns_theta_full 67.684
_diffrn_reflns_theta_max 72.787
_diffrn_reflns_theta_min 2.256
_diffrn_source MicroMax003_Cu
_diffrn_source_current 0.6
_diffrn_source_power 0.0
_diffrn_source_voltage 50.0
_exptl_absorpt_coefficient_mu 4.684
_exptl_absorpt_correction_T_max 1.00000
_exptl_absorpt_correction_T_min 0.44547
_exptl_absorpt_correction_type multi-scan
_exptl_absorpt_process_details
;
CrysAlisPro 1.171.41.93a (Rigaku Oxford Diffraction, 2020)
Empirical absorption correction using spherical harmonics,
implemented in SCALE3 ABSPACK scaling algorithm.
;
_exptl_crystal_colour Colorless
_exptl_crystal_density_diffrn 1.461
_exptl_crystal_density_method 'not measured'
_exptl_crystal_description Block
_exptl_crystal_F_000 532
_exptl_crystal_size_max 0.410
_exptl_crystal_size_mid 0.380
_exptl_crystal_size_min 0.330
_refine_diff_density_max 0.701
_refine_diff_density_min -0.532
_refine_diff_density_rms 0.122
_refine_ls_extinction_coef 0.0155(17)
_refine_ls_extinction_expression Fc^*^=kFc[1+0.001xFc^2^\l^3^/sin(2\q)]^-1/4^
_refine_ls_extinction_method 'SHELXL-2018/3 (Sheldrick 2018)'
_refine_ls_goodness_of_fit_ref 1.047
_refine_ls_hydrogen_treatment mixed
_refine_ls_matrix_type full
_refine_ls_number_parameters 296
_refine_ls_number_reflns 4386
_refine_ls_number_restraints 0
_refine_ls_restrained_S_all 1.047
_refine_ls_R_factor_all 0.0836
_refine_ls_R_factor_gt 0.0726
_refine_ls_shift/su_max 0.000
_refine_ls_shift/su_mean 0.000
_refine_ls_structure_factor_coef Fsqd
_refine_ls_weighting_details 'w=1/[\s^2^(Fo^2^)+(0.1222P)^2^+0.5265P] where P=(Fo^2^+2Fc^2^)/3'
_refine_ls_weighting_scheme calc
_refine_ls_wR_factor_gt 0.1881
_refine_ls_wR_factor_ref 0.2029
_reflns_Friedel_coverage 0.000
_reflns_number_gt 3561
_reflns_number_total 4386
_reflns_threshold_expression 'I > 2\s(I)'
_cod_data_source_file d3ce00948c2.cif
_cod_data_source_block TCZ-FUMH1
_cod_depositor_comments 'Adding full bibliography for 7247709--7247724.cif.'
_cod_database_code 7247722
_shelx_shelxl_version_number 2018/3
_shelx_space_group_comment
;
The symmetry employed for this shelxl refinement is uniquely defined
by the following loop, which should always be used as a source of
symmetry information in preference to the above space-group names.
They are only intended as comments.
;
_shelx_estimated_absorpt_t_min 0.250
_shelx_estimated_absorpt_t_max 0.307

loop_
_space_group_symop_operation_xyz
'x, y, z'
'-x, -y, -z'

loop_
_atom_site_label
_atom_site_type_symbol
_atom_site_fract_x
_atom_site_fract_y
_atom_site_fract_z
_atom_site_U_iso_or_equiv
_atom_site_adp_type
_atom_site_occupancy
_atom_site_site_symmetry_order
_atom_site_calc_flag
_atom_site_refinement_flags_posn
_atom_site_refinement_flags_adp
_atom_site_refinement_flags_occupancy
_atom_site_disorder_assembly
_atom_site_disorder_group
C1 C 0.9293(4) 0.3000(4) 0.35023(15) 0.0470(7) Uani 1 1 d . . . . .
C2 C 0.8351(4) 0.2516(4) 0.40172(16) 0.0504(7) Uani 1 1 d . . . . .
C3 C 0.7687(4) 0.3660(4) 0.44514(16) 0.0555(8) Uani 1 1 d . . . . .
H3 H 0.704483 0.331015 0.478967 0.067 Uiso 1 1 calc R U . . .
C4 C 0.8002(5) 0.5317(4) 0.43691(16) 0.0559(8) Uani 1 1 d . . . . .
C5 C 0.8971(5) 0.5856(4) 0.38817(19) 0.0655(9) Uani 1 1 d . . . . .
H5 H 0.919996 0.698893 0.384167 0.079 Uiso 1 1 calc R U . . .
C6 C 0.9606(5) 0.4685(4) 0.34480(17) 0.0599(8) Uani 1 1 d . . . . .
H6 H 1.025723 0.504528 0.311381 0.072 Uiso 1 1 calc R U . . .
C7 C 0.9892(4) 0.1717(4) 0.30007(15) 0.0489(7) Uani 1 1 d . . . . .
H7 H 1.025432 0.075247 0.323834 0.059 Uiso 1 1 calc R U . . .
C8 C 0.8332(5) 0.1164(4) 0.24352(18) 0.0616(9) Uani 1 1 d . . . . .
H8A H 0.723563 0.092935 0.263142 0.074 Uiso 1 1 calc R U . . .
H8B H 0.813884 0.205773 0.214270 0.074 Uiso 1 1 calc R U . . .
C9 C 0.9252(5) -0.0368(5) 0.14239(19) 0.0696(10) Uani 1 1 d . . . . .
H9 H 0.943329 0.054552 0.117730 0.084 Uiso 1 1 calc R U . . .
C10 C 0.9108(5) -0.2906(5) 0.1722(2) 0.0715(10) Uani 1 1 d . . . . .
H10 H 0.916561 -0.405216 0.171565 0.086 Uiso 1 1 calc R U . . .
C11 C 0.8612(5) -0.1910(5) 0.22155(19) 0.0660(9) Uani 1 1 d . . . . .
H11 H 0.827114 -0.224094 0.261971 0.079 Uiso 1 1 calc R U . . .
C12 C 1.3092(4) 0.2051(4) 0.30299(17) 0.0557(8) Uani 1 1 d . . . . .
H12A H 1.315196 0.230453 0.351831 0.067 Uiso 1 1 calc R U . . .
H12B H 1.403139 0.276819 0.288003 0.067 Uiso 1 1 calc R U . . .
C13 C 1.3512(5) -0.0889(5) 0.33362(19) 0.0642(9) Uani 1 1 d . . . . .
C14 C 1.3436(4) 0.0273(4) 0.28866(17) 0.0534(8) Uani 1 1 d . . . . .
C15 C 1.3724(4) -0.0424(5) 0.22312(19) 0.0651(9) Uani 1 1 d . . . . .
H15 H 1.371271 0.018114 0.185207 0.078 Uiso 1 1 calc R U . . .
C16 C 1.4014(5) -0.2050(6) 0.2221(2) 0.0792(12) Uani 1 1 d . . . . .
H16 H 1.422359 -0.268922 0.183471 0.095 Uiso 1 1 calc R U . . .
C17 C 0.9867(4) 0.3219(4) 0.04562(15) 0.0526(8) Uani 1 1 d . . . . .
C18 C 1.1905(4) 0.3411(5) 0.05669(17) 0.0607(9) Uani 1 1 d . . . . .
H18 H 1.249707 0.336381 0.018650 0.073 Uiso 1 1 calc R U . . .
C19 C 1.2883(4) 0.3640(5) 0.11717(16) 0.0565(8) Uani 1 1 d . . . . .
H19 H 1.227994 0.374310 0.154806 0.068 Uiso 1 1 calc R U . . .
C20 C 1.4888(4) 0.3746(5) 0.12988(17) 0.0578(8) Uani 1 1 d . . . . .
N1 N 0.8688(4) -0.0323(4) 0.20277(13) 0.0555(7) Uani 1 1 d . . . . .
N2 N 0.9514(4) -0.1920(4) 0.12297(16) 0.0703(9) Uani 1 1 d . . . . .
O1 O 1.1362(3) 0.2389(3) 0.26923(10) 0.0549(6) Uani 1 1 d . . . . .
O2 O 0.9079(3) 0.2772(4) -0.01331(12) 0.0803(8) Uani 1 1 d . . . . .
O3 O 0.9081(3) 0.3499(3) 0.09599(11) 0.0639(6) Uani 1 1 d . . . . .
O4 O 1.5628(3) 0.3537(5) 0.07487(13) 0.0922(11) Uani 1 1 d . . . . .
H4 H 1.683(9) 0.359(8) 0.0863(9) 0.138 Uiso 1 1 calc R U . . .
O5 O 1.5730(3) 0.4017(4) 0.18668(13) 0.0764(8) Uani 1 1 d . . . . .
S1 S 1.39512(15) -0.28025(13) 0.29958(7) 0.0850(4) Uani 1 1 d . . . . .
Cl1 Cl 0.79893(14) 0.04206(11) 0.41437(5) 0.0757(4) Uani 1 1 d . . . . .
Cl2 Cl 0.71665(16) 0.67664(12) 0.49098(5) 0.0796(4) Uani 1 1 d . . . . .
Cl3 Cl 1.31850(15) -0.06299(15) 0.41796(5) 0.0830(4) Uani 1 1 d . . . . .
O6A O 1.5285(17) 0.202(2) -0.0652(6) 0.130(6) Uiso 0.40(2) 1 d . . P . .
O6B O 1.5449(15) 0.083(2) -0.0570(5) 0.173(5) Uiso 0.60(2) 1 d . . P . .
H2N H 1.009(7) -0.222(7) 0.079(3) 0.111(16) Uiso 1 1 d . . . . .

loop_
_atom_site_aniso_label
_atom_site_aniso_U_11
_atom_site_aniso_U_22
_atom_site_aniso_U_33
_atom_site_aniso_U_23
_atom_site_aniso_U_13
_atom_site_aniso_U_12
C1 0.0469(15) 0.0453(17) 0.0525(15) 0.0061(12) 0.0138(12) 0.0141(12)
C2 0.0543(16) 0.0396(17) 0.0608(17) 0.0056(13) 0.0176(13) 0.0093(12)
C3 0.0621(18) 0.053(2) 0.0581(17) 0.0068(14) 0.0246(14) 0.0144(14)
C4 0.0671(19) 0.0478(19) 0.0574(17) 0.0014(13) 0.0185(14) 0.0203(14)
C5 0.088(2) 0.0434(19) 0.072(2) 0.0061(15) 0.0286(18) 0.0174(16)
C6 0.074(2) 0.048(2) 0.0671(19) 0.0162(15) 0.0309(16) 0.0168(15)
C7 0.0493(15) 0.0494(17) 0.0533(16) 0.0054(13) 0.0191(12) 0.0147(12)
C8 0.0556(18) 0.061(2) 0.069(2) -0.0033(16) 0.0078(15) 0.0210(15)
C9 0.074(2) 0.076(3) 0.0606(19) 0.0090(18) 0.0143(17) 0.0024(18)
C10 0.075(2) 0.057(2) 0.083(2) -0.0070(19) 0.0183(19) 0.0091(17)
C11 0.074(2) 0.062(2) 0.067(2) 0.0054(17) 0.0249(17) 0.0142(17)
C12 0.0473(15) 0.062(2) 0.0611(17) 0.0036(15) 0.0173(13) 0.0096(14)
C13 0.0563(18) 0.068(2) 0.075(2) 0.0095(18) 0.0225(16) 0.0193(16)
C14 0.0400(14) 0.058(2) 0.0647(18) 0.0021(15) 0.0165(13) 0.0100(13)
C15 0.0516(17) 0.075(2) 0.069(2) -0.0072(17) 0.0177(15) 0.0094(16)
C16 0.066(2) 0.079(3) 0.092(3) -0.020(2) 0.021(2) 0.0142(19)
C17 0.0471(15) 0.065(2) 0.0519(16) 0.0085(14) 0.0174(13) 0.0189(14)
C18 0.0464(16) 0.086(3) 0.0557(17) 0.0094(16) 0.0184(13) 0.0177(16)
C19 0.0471(16) 0.074(2) 0.0538(17) 0.0097(15) 0.0172(13) 0.0159(14)
C20 0.0502(16) 0.070(2) 0.0588(18) 0.0117(15) 0.0151(14) 0.0196(15)
N1 0.0547(14) 0.0594(18) 0.0541(14) 0.0000(12) 0.0125(11) 0.0132(12)
N2 0.0679(18) 0.082(2) 0.0599(16) -0.0150(16) 0.0158(14) 0.0091(15)
O1 0.0530(12) 0.0630(14) 0.0557(11) 0.0135(10) 0.0201(9) 0.0180(10)
O2 0.0517(13) 0.130(3) 0.0577(14) -0.0105(14) 0.0133(11) 0.0099(14)
O3 0.0445(11) 0.0945(18) 0.0571(12) 0.0020(12) 0.0195(9) 0.0172(11)
O4 0.0423(12) 0.171(3) 0.0649(15) -0.0053(17) 0.0166(11) 0.0213(16)
O5 0.0537(13) 0.115(2) 0.0623(14) 0.0112(14) 0.0087(11) 0.0186(13)
S1 0.0759(7) 0.0614(7) 0.1229(9) 0.0042(6) 0.0261(6) 0.0230(5)
Cl1 0.0942(7) 0.0446(6) 0.1012(7) 0.0136(4) 0.0526(5) 0.0108(4)
Cl2 0.1079(8) 0.0603(6) 0.0787(6) -0.0054(4) 0.0363(5) 0.0295(5)
Cl3 0.0914(7) 0.0956(8) 0.0741(6) 0.0274(5) 0.0303(5) 0.0304(6)

loop_
_atom_type_symbol
_atom_type_description
_atom_type_scat_dispersion_real
_atom_type_scat_dispersion_imag
_atom_type_scat_source
C C 0.0181 0.0091 'International Tables Vol C Tables 4.2.6.8 and 6.1.1.4'
H H 0.0000 0.0000 'International Tables Vol C Tables 4.2.6.8 and 6.1.1.4'
N N 0.0311 0.0180 'International Tables Vol C Tables 4.2.6.8 and 6.1.1.4'
O O 0.0492 0.0322 'International Tables Vol C Tables 4.2.6.8 and 6.1.1.4'
S S 0.3331 0.5567 'International Tables Vol C Tables 4.2.6.8 and 6.1.1.4'
Cl Cl 0.3639 0.7018 'International Tables Vol C Tables 4.2.6.8 and 6.1.1.4'

loop_
_geom_angle_atom_site_label_1
_geom_angle_atom_site_label_2
_geom_angle_atom_site_label_3
_geom_angle
_geom_angle_site_symmetry_1
_geom_angle_site_symmetry_3
_geom_angle_publ_flag
C6 C1 C2 117.5(3) . . ?
C6 C1 C7 121.3(3) . . ?
C2 C1 C7 121.1(3) . . ?
C3 C2 C1 122.2(3) . . ?
C3 C2 Cl1 117.5(2) . . ?
C1 C2 Cl1 120.3(2) . . ?
C4 C3 C2 118.2(3) . . ?
C4 C3 H3 120.9 . . ?
C2 C3 H3 120.9 . . ?
C3 C4 C5 121.7(3) . . ?
C3 C4 Cl2 118.6(3) . . ?
C5 C4 Cl2 119.7(3) . . ?
C4 C5 C6 119.0(3) . . ?
C4 C5 H5 120.5 . . ?
C6 C5 H5 120.5 . . ?
C1 C6 C5 121.4(3) . . ?
C1 C6 H6 119.3 . . ?
C5 C6 H6 119.3 . . ?
O1 C7 C8 107.4(2) . . ?
O1 C7 C1 111.8(2) . . ?
C8 C7 C1 109.1(2) . . ?
O1 C7 H7 109.5 . . ?
C8 C7 H7 109.5 . . ?
C1 C7 H7 109.5 . . ?
N1 C8 C7 111.3(2) . . ?
N1 C8 H8A 109.4 . . ?
C7 C8 H8A 109.4 . . ?
N1 C8 H8B 109.4 . . ?
C7 C8 H8B 109.4 . . ?
H8A C8 H8B 108.0 . . ?
N2 C9 N1 109.0(3) . . ?
N2 C9 H9 125.5 . . ?
N1 C9 H9 125.5 . . ?
C11 C10 N2 106.7(4) . . ?
C11 C10 H10 126.7 . . ?
N2 C10 H10 126.7 . . ?
C10 C11 N1 108.5(3) . . ?
C10 C11 H11 125.7 . . ?
N1 C11 H11 125.7 . . ?
O1 C12 C14 111.8(3) . . ?
O1 C12 H12A 109.2 . . ?
C14 C12 H12A 109.2 . . ?
O1 C12 H12B 109.2 . . ?
C14 C12 H12B 109.2 . . ?
H12A C12 H12B 107.9 . . ?
C14 C13 S1 113.5(3) . . ?
C14 C13 Cl3 126.9(3) . . ?
S1 C13 Cl3 119.5(2) . . ?
C13 C14 C15 110.7(3) . . ?
C13 C14 C12 126.1(3) . . ?
C15 C14 C12 123.2(3) . . ?
C16 C15 C14 112.9(4) . . ?
C16 C15 H15 123.5 . . ?
C14 C15 H15 123.5 . . ?
C15 C16 S1 112.3(3) . . ?
C15 C16 H16 123.8 . . ?
S1 C16 H16 123.8 . . ?
O2 C17 O3 124.5(3) . . ?
O2 C17 C18 117.5(3) . . ?
O3 C17 C18 118.1(3) . . ?
C19 C18 C17 123.1(3) . . ?
C19 C18 H18 118.5 . . ?
C17 C18 H18 118.5 . . ?
C18 C19 C20 124.4(3) . . ?
C18 C19 H19 117.8 . . ?
C20 C19 H19 117.8 . . ?
O5 C20 O4 124.2(3) . . ?
O5 C20 C19 121.7(3) . . ?
O4 C20 C19 114.1(3) . . ?
C9 N1 C11 107.2(3) . . ?
C9 N1 C8 126.4(3) . . ?
C11 N1 C8 126.3(3) . . ?
C9 N2 C10 108.5(3) . . ?
C9 N2 H2N 122(3) . . ?
C10 N2 H2N 130(3) . . ?
C7 O1 C12 113.1(2) . . ?
C20 O4 H4 109.5 . . ?
C16 S1 C13 90.55(19) . . ?

loop_
_geom_bond_atom_site_label_1
_geom_bond_atom_site_label_2
_geom_bond_distance
_geom_bond_site_symmetry_2
_geom_bond_publ_flag
C1 C6 1.378(5) . ?
C1 C2 1.388(4) . ?
C1 C7 1.521(4) . ?
C2 C3 1.385(4) . ?
C2 Cl1 1.737(3) . ?
C3 C4 1.368(5) . ?
C3 H3 0.9300 . ?
C4 C5 1.369(5) . ?
C4 Cl2 1.742(3) . ?
C5 C6 1.388(5) . ?
C5 H5 0.9300 . ?
C6 H6 0.9300 . ?
C7 O1 1.426(4) . ?
C7 C8 1.511(4) . ?
C7 H7 0.9800 . ?
C8 N1 1.460(4) . ?
C8 H8A 0.9700 . ?
C8 H8B 0.9700 . ?
C9 N2 1.322(5) . ?
C9 N1 1.328(5) . ?
C9 H9 0.9300 . ?
C10 C11 1.333(5) . ?
C10 N2 1.363(6) . ?
C10 H10 0.9300 . ?
C11 N1 1.363(5) . ?
C11 H11 0.9300 . ?
C12 O1 1.428(4) . ?
C12 C14 1.493(5) . ?
C12 H12A 0.9700 . ?
C12 H12B 0.9700 . ?
C13 C14 1.346(5) . ?
C13 S1 1.715(4) . ?
C13 Cl3 1.728(4) . ?
C14 C15 1.430(5) . ?
C15 C16 1.349(6) . ?
C15 H15 0.9300 . ?
C16 S1 1.706(5) . ?
C16 H16 0.9300 . ?
C17 O2 1.244(4) . ?
C17 O3 1.248(4) . ?
C17 C18 1.504(4) . ?
C18 C19 1.305(5) . ?
C18 H18 0.9300 . ?
C19 C20 1.480(4) . ?
C19 H19 0.9300 . ?
C20 O5 1.205(4) . ?
C20 O4 1.301(4) . ?
N2 H2N 1.04(6) . ?
O4 H4 0.90(7) . ?
O6A O6B 1.006(14) . ?

loop_
_geom_torsion_atom_site_label_1
_geom_torsion_atom_site_label_2
_geom_torsion_atom_site_label_3
_geom_torsion_atom_site_label_4
_geom_torsion
_geom_torsion_site_symmetry_1
_geom_torsion_site_symmetry_2
_geom_torsion_site_symmetry_3
_geom_torsion_site_symmetry_4
_geom_torsion_publ_flag
C6 C1 C2 C3 2.1(5) . . . . ?
C7 C1 C2 C3 -175.6(3) . . . . ?
C6 C1 C2 Cl1 -177.1(2) . . . . ?
C7 C1 C2 Cl1 5.2(4) . . . . ?
C1 C2 C3 C4 -0.9(5) . . . . ?
Cl1 C2 C3 C4 178.3(3) . . . . ?
C2 C3 C4 C5 -1.1(5) . . . . ?
C2 C3 C4 Cl2 179.7(2) . . . . ?
C3 C4 C5 C6 1.8(6) . . . . ?
Cl2 C4 C5 C6 -179.1(3) . . . . ?
C2 C1 C6 C5 -1.4(5) . . . . ?
C7 C1 C6 C5 176.3(3) . . . . ?
C4 C5 C6 C1 -0.5(6) . . . . ?
C6 C1 C7 O1 24.3(4) . . . . ?
C2 C1 C7 O1 -158.1(3) . . . . ?
C6 C1 C7 C8 -94.4(4) . . . . ?
C2 C1 C7 C8 83.2(4) . . . . ?
O1 C7 C8 N1 71.4(3) . . . . ?
C1 C7 C8 N1 -167.1(3) . . . . ?
N2 C10 C11 N1 0.7(4) . . . . ?
S1 C13 C14 C15 0.8(4) . . . . ?
Cl3 C13 C14 C15 -178.2(3) . . . . ?
S1 C13 C14 C12 -179.5(2) . . . . ?
Cl3 C13 C14 C12 1.4(5) . . . . ?
O1 C12 C14 C13 -110.5(4) . . . . ?
O1 C12 C14 C15 69.0(4) . . . . ?
C13 C14 C15 C16 -0.5(4) . . . . ?
C12 C14 C15 C16 179.8(3) . . . . ?
C14 C15 C16 S1 0.0(4) . . . . ?
O2 C17 C18 C19 -170.0(4) . . . . ?
O3 C17 C18 C19 9.3(6) . . . . ?
C17 C18 C19 C20 176.7(3) . . . . ?
C18 C19 C20 O5 177.4(4) . . . . ?
C18 C19 C20 O4 -2.0(6) . . . . ?
N2 C9 N1 C11 0.4(4) . . . . ?
N2 C9 N1 C8 176.7(3) . . . . ?
C10 C11 N1 C9 -0.7(4) . . . . ?
C10 C11 N1 C8 -177.0(3) . . . . ?
C7 C8 N1 C9 -100.4(4) . . . . ?
C7 C8 N1 C11 75.2(4) . . . . ?
N1 C9 N2 C10 0.0(4) . . . . ?
C11 C10 N2 C9 -0.4(4) . . . . ?
C8 C7 O1 C12 -144.8(3) . . . . ?
C1 C7 O1 C12 95.5(3) . . . . ?
C14 C12 O1 C7 73.9(3) . . . . ?
C15 C16 S1 C13 0.4(3) . . . . ?
C14 C13 S1 C16 -0.7(3) . . . . ?
Cl3 C13 S1 C16 178.4(2) . . . . ?
